data_4511433
loop_
_publ_author_name
'Zang, Shuangquan'
'Su, Yang'
'Song, You'
'Li, Yizhi'
'Ni, Zhaoping'
'Zhu, Huizhen'
'Meng, Qingjin'

_publ_section_title
;
 Tuning the Framework Formation of Ni(II) Complexes by Controlling the
 Hydrolysis of 2,2&#x2018;,3,3&#x2018;-Thiodiphthalic Dianhydride:&#x2009;
 Syntheses, Crystal Structures, and Physical Properties
;
_journal_issue 10
_journal_name_full 'Crystal Growth &amp; Design'
_journal_page_first 2369
_journal_paper_doi 10.1021/cg060343u
_journal_volume 6
_journal_year 2006
_chemical_formula_moiety 'C32 H38 Ni3 O28 S2'
_chemical_formula_sum 'C32 H38 Ni3 O28 S2'
_chemical_formula_weight 1110.87
_chemical_name_systematic
; 
 ? 
;
_space_group_IT_number 14
_symmetry_cell_setting monoclinic
_symmetry_space_group_name_Hall '-P 2yn'
_symmetry_space_group_name_H-M 'P 1 21/n 1'
_atom_sites_solution_hydrogens geom
_atom_sites_solution_primary direct
_atom_sites_solution_secondary difmap
_audit_creation_method SHELXL-97
_cell_angle_alpha 90.00
_cell_angle_beta 101.282(4)
_cell_angle_gamma 90.00
_cell_formula_units_Z 2
_cell_length_a 11.962(3)
_cell_length_b 8.0971(18)
_cell_length_c 21.270(5)
_cell_measurement_temperature 293(2)
_cell_volume 2020.3(8)
_computing_cell_refinement SMART
_computing_data_collection 'SMART (Bruker, 2000)'
_computing_data_reduction 'SAINT (Bruker, 2000)'
_computing_molecular_graphics SHELXTL
_computing_publication_material SHELXTL
_computing_structure_refinement SHELXTL
_computing_structure_solution 'SHELXTL (Bruker, 2000)'
_diffrn_ambient_temperature 293(2)
_diffrn_measured_fraction_theta_full 0.995
_diffrn_measured_fraction_theta_max 0.995
_diffrn_measurement_device_type 'Bruker Smart Aepex CCD area detector'
_diffrn_measurement_method 'phi and omega scans'
_diffrn_radiation_monochromator graphite
_diffrn_radiation_source 'sealed tube'
_diffrn_radiation_type MoK\a
_diffrn_radiation_wavelength 0.71073
_diffrn_reflns_av_R_equivalents 0.0449
_diffrn_reflns_av_sigmaI/netI 0.0636
_diffrn_reflns_limit_h_max 14
_diffrn_reflns_limit_h_min -13
_diffrn_reflns_limit_k_max 9
_diffrn_reflns_limit_k_min -9
_diffrn_reflns_limit_l_max 11
_diffrn_reflns_limit_l_min -26
_diffrn_reflns_number 10279
_diffrn_reflns_theta_full 26.00
_diffrn_reflns_theta_max 26.00
_diffrn_reflns_theta_min 2.15
_exptl_absorpt_coefficient_mu 1.591
_exptl_absorpt_correction_T_max 0.830
_exptl_absorpt_correction_T_min 0.760
_exptl_absorpt_correction_type multi-scan
_exptl_absorpt_process_details 'SADABS(Bruker, 2000)'
_exptl_crystal_colour 0.28
_exptl_crystal_density_diffrn 1.826
_exptl_crystal_density_method 'not measured'
_exptl_crystal_description green
_exptl_crystal_F_000 1140
_exptl_crystal_size_max 0.28
_exptl_crystal_size_mid 0.16
_exptl_crystal_size_min 0.12
_refine_diff_density_max 0.602
_refine_diff_density_min -0.745
_refine_diff_density_rms 0.099
_refine_ls_extinction_method none
_refine_ls_goodness_of_fit_ref 1.044
_refine_ls_hydrogen_treatment constr
_refine_ls_matrix_type full
_refine_ls_number_parameters 295
_refine_ls_number_reflns 3937
_refine_ls_number_restraints 0
_refine_ls_restrained_S_all 1.044
_refine_ls_R_factor_all 0.0770
_refine_ls_R_factor_gt 0.0579
_refine_ls_shift/su_max 0.000
_refine_ls_shift/su_mean 0.000
_refine_ls_structure_factor_coef Fsqd
_refine_ls_weighting_details 'calc w=1/[\s^2^(Fo^2^)+(0.0600P)^2^+1.8800P] where P=(Fo^2^+2Fc^2^)/3'
_refine_ls_weighting_scheme calc
_refine_ls_wR_factor_gt 0.1230
_refine_ls_wR_factor_ref 0.1273
_reflns_number_gt 2989
_reflns_number_total 3937
_reflns_threshold_expression >2sigma(I)
_cod_data_source_file cg060343usi20060608_083501.cif
_cod_data_source_block 50526am
_cod_depositor_comments
;
The following automatic conversions were performed:

'_symmetry_cell_setting' value 'Monoclinic' changed to 'monoclinic'
according to
/usr/data/users/saulius/automatic-downloads/retrospective/ACS/lib/dictionaries/cif_core.dic
dictionary named 'cif_core.dic' version 2.4.2 from 2011-04-26.

Automatic conversion script
Id: cif_fix_values 2281 2013-09-26 08:29:07Z andrius 
;
_cod_original_cell_volume 2020.4(8)
_cod_original_sg_symbol_H-M 'P 21/n'
_cod_database_code 4511433

loop_
_symmetry_equiv_pos_as_xyz
'x, y, z'
'-x+1/2, y+1/2, -z+1/2'
'-x, -y, -z'
'x-1/2, -y-1/2, z-1/2'

loop_
_atom_site_label
_atom_site_type_symbol
_atom_site_fract_x
_atom_site_fract_y
_atom_site_fract_z
_atom_site_U_iso_or_equiv
_atom_site_adp_type
_atom_site_occupancy
_atom_site_symmetry_multiplicity
_atom_site_calc_flag
_atom_site_refinement_flags
Ni1 Ni 0.77502(5) 0.60592(8) 0.82361(3) 0.02976(17) Uani 1 1 d .
Ni2 Ni 0.5000 0.5000 0.5000 0.0295(2) Uani 1 2 d S
S1 S 0.45232(9) 0.17207(14) 0.80790(5) 0.0297(3) Uani 1 1 d .
C1 C 0.4426(4) 0.4032(6) 0.7144(2) 0.0330(10) Uani 1 1 d .
C2 C 0.4160(4) 0.5599(6) 0.6865(2) 0.0319(10) Uani 1 1 d .
C3 C 0.3705(4) 0.6812(6) 0.7198(2) 0.0280(9) Uani 1 1 d .
H3 H 0.3554 0.7855 0.7018 0.034 Uiso 1 1 calc R
C4 C 0.3470(4) 0.6477(6) 0.7802(2) 0.0365(11) Uani 1 1 d .
H4 H 0.3155 0.7286 0.8025 0.044 Uiso 1 1 calc R
C5 C 0.3714(4) 0.4915(6) 0.8068(2) 0.0346(11) Uani 1 1 d .
H5 H 0.3548 0.4675 0.8468 0.042 Uiso 1 1 calc R
C6 C 0.4198(4) 0.3722(6) 0.7744(2) 0.0365(11) Uani 1 1 d .
C7 C 0.4407(4) 0.6023(6) 0.6218(2) 0.0312(10) Uani 1 1 d .
C8 C 0.5033(4) 0.2719(6) 0.6831(2) 0.0305(10) Uani 1 1 d .
C9 C 0.4784(4) 0.2153(6) 0.8916(2) 0.0317(10) Uani 1 1 d .
C10 C 0.3956(4) 0.1737(6) 0.9254(2) 0.0330(11) Uani 1 1 d .
H10 H 0.3252 0.1350 0.9040 0.040 Uiso 1 1 calc R
C11 C 0.4176(4) 0.1898(6) 0.9921(2) 0.0312(10) Uani 1 1 d .
H11 H 0.3615 0.1630 1.0151 0.037 Uiso 1 1 calc R
C12 C 0.5228(4) 0.2455(6) 1.0239(2) 0.0317(10) Uani 1 1 d .
H12 H 0.5373 0.2557 1.0683 0.038 Uiso 1 1 calc R
C13 C 0.6073(4) 0.2866(6) 0.9899(2) 0.0320(10) Uani 1 1 d .
C14 C 0.5852(4) 0.2713(6) 0.9235(2) 0.0286(9) Uani 1 1 d .
C15 C 0.6709(4) 0.3185(6) 0.8837(2) 0.0306(10) Uani 1 1 d .
C16 C 0.7215(4) 0.3328(6) 1.0274(2) 0.0303(10) Uani 1 1 d .
O1 O 0.4255(3) 0.7495(4) 0.60308(15) 0.0329(7) Uani 1 1 d .
O2 O 0.4739(3) 0.4865(4) 0.59094(15) 0.0315(7) Uani 1 1 d .
O3 O 0.4470(3) 0.1591(4) 0.65129(15) 0.0320(7) Uani 1 1 d .
O4 O 0.6115(3) 0.2762(4) 0.69700(16) 0.0338(7) Uani 1 1 d .
O5 O 0.6571(2) 0.4584(4) 0.85573(14) 0.0293(7) Uani 1 1 d .
O6 O 0.7499(3) 0.2213(4) 0.87873(15) 0.0310(7) Uani 1 1 d .
O7 O 0.7900(3) 0.4102(4) 1.00064(15) 0.0351(8) Uani 1 1 d .
O8 O 0.7434(3) 0.2880(4) 1.08496(14) 0.0314(7) Uani 1 1 d .
H8A H 0.8228 0.3061 1.1023 0.038 Uiso 1 1 d R
O9 O 0.7129(2) 0.5452(4) 0.72265(14) 0.0313(7) Uani 1 1 d .
H9B H 0.6435 0.5160 0.7179 0.038 Uiso 1 1 d R
H9C H 0.7176 0.6331 0.7015 0.038 Uiso 1 1 d R
O10 O 0.8243(3) 0.6566(4) 0.91896(15) 0.0312(7) Uani 1 1 d .
H10A H 0.8016 0.5672 0.9433 0.037 Uiso 1 1 d R
H10C H 0.7889 0.7570 0.9291 0.037 Uiso 1 1 d R
O11 O 0.8904(3) 0.4239(4) 0.82070(16) 0.0353(8) Uani 1 1 d .
H11B H 0.9669 0.4636 0.8342 0.042 Uiso 1 1 d R
H11C H 0.8767 0.3354 0.8483 0.042 Uiso 1 1 d R
O12 O 0.6419(3) 0.7951(4) 0.81741(16) 0.0369(8) Uani 1 1 d .
H12B H 0.6081 0.7983 0.7784 0.044 Uiso 1 1 d R
H12C H 0.6767 0.8867 0.8250 0.044 Uiso 1 1 d R
O13 O 0.4936(3) 0.2436(4) 0.49824(16) 0.0320(7) Uani 1 1 d .
H13A H 0.5182 0.2039 0.4606 0.038 Uiso 1 1 d R
H13C H 0.4172 0.2069 0.4977 0.038 Uiso 1 1 d R
O14 O 0.6756(3) 0.4839(4) 0.53484(16) 0.0358(8) Uani 1 1 d .
H14B H 0.6992 0.5745 0.5635 0.043 Uiso 1 1 d R
H14C H 0.6936 0.3816 0.5573 0.043 Uiso 1 1 d R

loop_
_atom_site_aniso_label
_atom_site_aniso_U_11
_atom_site_aniso_U_22
_atom_site_aniso_U_33
_atom_site_aniso_U_23
_atom_site_aniso_U_13
_atom_site_aniso_U_12
Ni1 0.0281(3) 0.0341(3) 0.0265(3) 0.0007(3) 0.0037(2) -0.0025(3)
Ni2 0.0300(4) 0.0276(4) 0.0306(5) -0.0012(4) 0.0048(4) 0.0015(3)
S1 0.0305(5) 0.0277(6) 0.0281(6) 0.0043(5) -0.0013(5) -0.0033(5)
C1 0.033(2) 0.032(3) 0.032(3) 0.003(2) 0.001(2) 0.003(2)
C2 0.027(2) 0.032(2) 0.035(3) 0.002(2) 0.0035(19) 0.0044(19)
C3 0.026(2) 0.029(2) 0.030(2) 0.0015(19) 0.0065(18) 0.0124(19)
C4 0.032(2) 0.044(3) 0.035(3) -0.002(2) 0.009(2) 0.016(2)
C5 0.030(2) 0.042(3) 0.032(3) -0.001(2) 0.009(2) 0.005(2)
C6 0.038(3) 0.040(3) 0.032(3) 0.001(2) 0.006(2) -0.001(2)
C7 0.032(2) 0.029(2) 0.031(2) -0.003(2) 0.0011(19) -0.002(2)
C8 0.028(2) 0.027(2) 0.034(2) -0.002(2) -0.0003(19) -0.0004(18)
C9 0.027(2) 0.038(3) 0.028(2) 0.010(2) 0.0013(19) -0.005(2)
C10 0.027(2) 0.034(3) 0.035(3) 0.014(2) 0.000(2) -0.012(2)
C11 0.032(2) 0.029(2) 0.031(2) -0.003(2) 0.0011(19) -0.0017(19)
C12 0.025(2) 0.040(3) 0.031(2) 0.010(2) 0.0086(19) -0.004(2)
C13 0.028(2) 0.034(2) 0.032(2) 0.006(2) 0.0033(19) -0.0008(19)
C14 0.029(2) 0.032(2) 0.026(2) 0.0035(19) 0.0087(19) 0.0021(19)
C15 0.026(2) 0.035(3) 0.029(2) 0.004(2) -0.0005(18) -0.009(2)
C16 0.031(2) 0.030(2) 0.029(2) -0.002(2) 0.003(2) 0.0035(19)
O1 0.0350(17) 0.0342(19) 0.0334(18) 0.0014(14) 0.0161(14) 0.0074(14)
O2 0.0354(16) 0.0322(17) 0.0299(17) 0.0026(14) 0.0136(14) 0.0073(14)
O3 0.0332(16) 0.0325(17) 0.0267(16) -0.0074(14) -0.0026(14) 0.0009(14)
O4 0.0328(17) 0.0281(16) 0.0383(18) -0.0053(14) 0.0016(14) 0.0025(14)
O5 0.0267(15) 0.0311(17) 0.0286(17) 0.0044(14) 0.0022(13) -0.0034(13)
O6 0.0261(15) 0.0319(17) 0.0354(18) 0.0064(14) 0.0073(14) 0.0040(13)
O7 0.0339(17) 0.0360(18) 0.0350(18) 0.0045(15) 0.0056(15) -0.0046(15)
O8 0.0303(16) 0.0353(17) 0.0270(17) 0.0042(14) 0.0012(13) -0.0087(14)
O9 0.0291(16) 0.0303(17) 0.0298(17) 0.0144(13) -0.0057(13) -0.0125(13)
O10 0.0323(16) 0.0293(16) 0.0297(17) 0.0025(14) 0.0006(13) -0.0109(13)
O11 0.0299(16) 0.0333(18) 0.0421(19) 0.0043(15) 0.0052(14) 0.0030(14)
O12 0.0344(17) 0.0352(18) 0.041(2) 0.0058(16) 0.0069(15) 0.0064(15)
O13 0.0313(16) 0.0312(17) 0.0312(17) -0.0001(14) 0.0004(14) -0.0002(14)
O14 0.0337(17) 0.0349(18) 0.0357(18) 0.0004(15) -0.0006(15) 0.0009(14)

loop_
_atom_type_symbol
_atom_type_description
_atom_type_scat_dispersion_real
_atom_type_scat_dispersion_imag
_atom_type_scat_source
C C 0.0033 0.0016 'International Tables Vol C Tables 4.2.6.8 and 6.1.1.4'
H H 0.0000 0.0000 'International Tables Vol C Tables 4.2.6.8 and 6.1.1.4'
O O 0.0106 0.0060 'International Tables Vol C Tables 4.2.6.8 and 6.1.1.4'
S S 0.1246 0.1234 'International Tables Vol C Tables 4.2.6.8 and 6.1.1.4'
Ni Ni 0.3393 1.1124 'International Tables Vol C Tables 4.2.6.8 and 6.1.1.4'

loop_
_geom_angle_atom_site_label_1
_geom_angle_atom_site_label_2
_geom_angle_atom_site_label_3
_geom_angle
_geom_angle_site_symmetry_1
_geom_angle_site_symmetry_3
O11 Ni1 O10 96.34(14) . .
O11 Ni1 O4 89.97(13) . 2_656
O10 Ni1 O4 90.15(13) . 2_656
O11 Ni1 O5 95.89(13) . .
O10 Ni1 O5 82.57(12) . .
O4 Ni1 O5 171.10(13) 2_656 .
O11 Ni1 O9 84.78(13) . .
O10 Ni1 O9 176.61(12) . .
O4 Ni1 O9 93.06(12) 2_656 .
O5 Ni1 O9 94.13(12) . .
O11 Ni1 O12 174.43(14) . .
O10 Ni1 O12 89.11(13) . .
O4 Ni1 O12 91.18(13) 2_656 .
O5 Ni1 O12 83.63(12) . .
O9 Ni1 O12 89.72(13) . .
O2 Ni2 O2 180.000(1) . 3_666
O2 Ni2 O13 87.21(13) . .
O2 Ni2 O13 92.79(13) 3_666 .
O2 Ni2 O13 92.79(13) . 3_666
O2 Ni2 O13 87.21(13) 3_666 3_666
O13 Ni2 O13 180.000(1) . 3_666
O2 Ni2 O14 90.58(13) . 3_666
O2 Ni2 O14 89.42(13) 3_666 3_666
O13 Ni2 O14 91.45(13) . 3_666
O13 Ni2 O14 88.55(13) 3_666 3_666
O2 Ni2 O14 89.42(13) . .
O2 Ni2 O14 90.58(13) 3_666 .
O13 Ni2 O14 88.55(13) . .
O13 Ni2 O14 91.45(13) 3_666 .
O14 Ni2 O14 180.000(1) 3_666 .
C9 S1 C6 101.7(2) . .
C6 C1 C2 118.9(5) . .
C6 C1 C8 118.6(4) . .
C2 C1 C8 122.3(4) . .
C3 C2 C1 120.1(4) . .
C3 C2 C7 118.3(4) . .
C1 C2 C7 121.5(4) . .
C2 C3 C4 120.3(4) . .
C2 C3 H3 119.9 . .
C4 C3 H3 119.9 . .
C5 C4 C3 119.2(4) . .
C5 C4 H4 120.4 . .
C3 C4 H4 120.4 . .
C6 C5 C4 120.5(5) . .
C6 C5 H5 119.7 . .
C4 C5 H5 119.7 . .
C5 C6 C1 120.9(5) . .
C5 C6 S1 121.2(4) . .
C1 C6 S1 117.9(4) . .
O2 C7 O1 125.8(4) . .
O2 C7 C2 116.6(4) . .
O1 C7 C2 117.7(4) . .
O3 C8 O4 124.2(4) . .
O3 C8 C1 119.8(4) . .
O4 C8 C1 115.6(4) . .
C10 C9 C14 120.5(4) . .
C10 C9 S1 118.1(4) . .
C14 C9 S1 120.9(3) . .
C9 C10 C11 119.7(4) . .
C9 C10 H10 120.1 . .
C11 C10 H10 120.1 . .
C12 C11 C10 120.0(4) . .
C12 C11 H11 120.0 . .
C10 C11 H11 120.0 . .
C11 C12 C13 120.5(4) . .
C11 C12 H12 119.8 . .
C13 C12 H12 119.8 . .
C14 C13 C12 119.5(4) . .
C14 C13 C16 122.6(4) . .
C12 C13 C16 117.7(4) . .
C13 C14 C9 119.7(4) . .
C13 C14 C15 122.3(4) . .
C9 C14 C15 117.9(4) . .
O6 C15 O5 123.5(4) . .
O6 C15 C14 119.9(4) . .
O5 C15 C14 116.6(4) . .
O7 C16 O8 123.9(4) . .
O7 C16 C13 119.7(4) . .
O8 C16 C13 116.4(4) . .
C7 O2 Ni2 125.8(3) . .
C8 O4 Ni1 128.4(3) . 2_646
C15 O5 Ni1 129.3(3) . .
C16 O8 H8A 109.5 . .
Ni1 O9 H9B 108.4 . .
Ni1 O9 H9C 106.7 . .
H9B O9 H9C 109.5 . .
Ni1 O10 H10A 109.1 . .
Ni1 O10 H10C 109.8 . .
H10A O10 H10C 109.5 . .
Ni1 O11 H11B 111.2 . .
Ni1 O11 H11C 109.0 . .
H11B O11 H11C 109.5 . .
Ni1 O12 H12B 106.3 . .
Ni1 O12 H12C 105.9 . .
H12B O12 H12C 106.3 . .
Ni2 O13 H13A 109.5 . .
Ni2 O13 H13C 109.9 . .
H13A O13 H13C 109.5 . .
Ni2 O14 H14B 109.2 . .
Ni2 O14 H14C 110.1 . .
H14B O14 H14C 109.5 . .

loop_
_geom_bond_atom_site_label_1
_geom_bond_atom_site_label_2
_geom_bond_distance
_geom_bond_site_symmetry_2
Ni1 O11 2.028(3) .
Ni1 O10 2.040(3) .
Ni1 O4 2.042(3) 2_656
Ni1 O5 2.064(3) .
Ni1 O9 2.186(3) .
Ni1 O12 2.195(3) .
Ni2 O2 2.022(3) .
Ni2 O2 2.022(3) 3_666
Ni2 O13 2.078(3) .
Ni2 O13 2.078(3) 3_666
Ni2 O14 2.090(3) 3_666
Ni2 O14 2.090(3) .
S1 C9 1.781(5) .
S1 C6 1.782(5) .
C1 C6 1.379(7) .
C1 C2 1.411(7) .
C1 C8 1.514(7) .
C2 C3 1.383(6) .
C2 C7 1.503(7) .
C3 C4 1.394(7) .
C3 H3 0.9300 .
C4 C5 1.393(7) .
C4 H4 0.9300 .
C5 C6 1.378(7) .
C5 H5 0.9300 .
C7 O2 1.253(5) .
C7 O1 1.258(6) .
C8 O3 1.252(5) .
C8 O4 1.271(5) .
C9 C10 1.376(6) .
C9 C14 1.400(6) .
C10 C11 1.397(7) .
C10 H10 0.9300 .
C11 C12 1.383(6) .
C11 H11 0.9300 .
C12 C13 1.393(6) .
C12 H12 0.9300 .
C13 C14 1.391(6) .
C13 C16 1.489(6) .
C14 C15 1.502(6) .
C15 O6 1.250(6) .
C15 O5 1.275(6) .
C16 O7 1.253(6) .
C16 O8 1.255(5) .
O4 Ni1 2.042(3) 2_646
O8 H8A 0.9600 .
O9 H9B 0.8500 .
O9 H9C 0.8500 .
O10 H10A 0.9600 .
O10 H10C 0.9601 .
O11 H11B 0.9600 .
O11 H11C 0.9599 .
O12 H12B 0.8501 .
O12 H12C 0.8501 .
O13 H13A 0.9602 .
O13 H13C 0.9599 .
O14 H14B 0.9599 .
O14 H14C 0.9600 .

loop_
_geom_hbond_atom_site_label_D
_geom_hbond_atom_site_label_H
_geom_hbond_atom_site_label_A
_geom_hbond_distance_DH
_geom_hbond_distance_HA
_geom_hbond_distance_DA
_geom_hbond_angle_DHA
_geom_hbond_site_symmetry_A
O10 H10A O7 0.96 1.79 2.729(4) 166.7 .
O9 H9B O4 0.85 2.01 2.501(4) 115.7 .
O11 H11C O6 0.96 1.99 2.801(5) 141.0 .
O9 H9C O6 0.85 1.96 2.694(4) 144.3 2_656
O10 H10C O14 0.96 2.00 2.826(5) 142.3 2_656
O11 H11B O3 0.96 1.88 2.704(5) 142.2 2_656
O12 H12B O11 0.85 2.34 3.069(5) 143.7 2_656
O12 H12C O9 0.85 2.22 2.902(5) 136.9 2_656
O14 H14B O6 0.96 1.73 2.689(5) 173.4 2_656
O13 H13A O1 0.96 1.67 2.530(5) 147.0 3_666
O13 H13C O7 0.96 1.80 2.745(5) 166.1 4_565
O14 H14C O10 0.96 1.91 2.826(5) 158.0 2_646
O8 H8A O3 0.96 1.66 2.600(4) 164.1 4_666
